data_2014275
loop_
_publ_author_name
'Batten, Michael P.'
'Canty, Allan J.'
'Cavell, Kingsley J.'
'R\"uther, Thomas'
'Skelton, Brian W.'
'White, Allan H.'

_publ_section_title
;Tris[bis(1-methyl-1<i>H</i>-imidazol-2-yl)methanone-\k^2^<i>N</i>^3^]iron(II)
 dichloride 5.5-hydrate,
 <i>cis</i>-bis[bis(1-methyl-1<i>H</i>-imidazol-2-yl)methanone-\k^2^<i>N</i>^3^]dichloroiron(II)
 (<i>ca</i> 153 K) and
 di-\m-chloro-bis{[bis(1-methyl-1<i>H</i>-imidazol-2-yl)methanone-\k^2^<i>N</i>^3^]chloroiron(II)}
 methanol disolvate (<i>ca</i> 300 K)
;
_journal_issue 7
_journal_name_full 'Acta Crystallographica Section C'
_journal_page_first m316
_journal_page_last m319
_journal_paper_doi 10.1107/S0108270104010881
_journal_volume 60
_journal_year 2004
_chemical_formula_iupac '[Fe (C9 H10 N4 O)3] Cl2, 5.5H2 O'
_chemical_formula_moiety 'C27 H30 Fe N12 O3 2+, 2Cl 1-, 5.5H2 O'
_chemical_formula_sum 'C27 H41 Cl2 Fe N12 O8.5'
_chemical_formula_weight 796.54
_space_group_IT_number 15
_symmetry_cell_setting monoclinic
_symmetry_space_group_name_Hall '-C 2yc'
_symmetry_space_group_name_H-M 'C 1 2/c 1'
_atom_sites_solution_hydrogens difmap
_atom_sites_solution_primary direct
_atom_sites_solution_secondary difmap
_cell_angle_alpha 90.00000
_cell_angle_beta 104.2300(10)
_cell_angle_gamma 90.00000
_cell_formula_units_Z 8
_cell_length_a 21.3036(10)
_cell_length_b 13.9936(7)
_cell_length_c 24.4634(10)
_cell_measurement_reflns_used 6946
_cell_measurement_temperature 153(2)
_cell_measurement_theta_max 28.5
_cell_measurement_theta_min 2.46
_cell_volume 7069.1(6)
_computing_cell_refinement 'SAINT (Siemens, 1995)'
_computing_data_collection 'SMART (Siemens, 1995)'
_computing_data_reduction SAINT
_computing_molecular_graphics Xtal3.5
_computing_publication_material 'BONDLA and CIFIO in Xtal3.5 '
_computing_structure_refinement 'CRYLSQ in Xtal3.5 '
_computing_structure_solution
;
Xtal3.5 (Hall et al., 1995)
;
_diffrn_ambient_temperature 153(2)
_diffrn_measured_fraction_theta_full 1.0
_diffrn_measured_fraction_theta_max 1.0
_diffrn_measurement_device_type
;
Bruker SMART CCD diffractometer
;
_diffrn_measurement_method '\w scans'
_diffrn_radiation_monochromator graphite
_diffrn_radiation_source 'sealed tube'
_diffrn_radiation_type 'Mo K\a'
_diffrn_radiation_wavelength .71073
_diffrn_reflns_av_R_equivalents .083
_diffrn_reflns_av_sigmaI/netI .101
_diffrn_reflns_limit_h_max 28
_diffrn_reflns_limit_h_min -29
_diffrn_reflns_limit_k_max 19
_diffrn_reflns_limit_k_min -19
_diffrn_reflns_limit_l_max 33
_diffrn_reflns_limit_l_min -33
_diffrn_reflns_number 73261
_diffrn_reflns_theta_full 28.99
_diffrn_reflns_theta_max 28.99
_diffrn_reflns_theta_min 1.72
_diffrn_standards_decay_% 0
_diffrn_standards_number 0
_exptl_absorpt_coefficient_mu .644
_exptl_absorpt_correction_T_max .86
_exptl_absorpt_correction_T_min .69
_exptl_absorpt_correction_type multi-scan
_exptl_absorpt_process_details
;
  (SADABS; Sheldrick, 1996)
;
_exptl_crystal_colour 'dark blue'
_exptl_crystal_density_diffrn 1.497
_exptl_crystal_density_method 'not measured'
_exptl_crystal_description bar
_exptl_crystal_F_000 3320
_exptl_crystal_size_max .24
_exptl_crystal_size_mid .14
_exptl_crystal_size_min .13
_refine_diff_density_max 1.155
_refine_diff_density_min -1.063
_refine_ls_extinction_method none
_refine_ls_goodness_of_fit_all 1.384
_refine_ls_goodness_of_fit_ref 1.22
_refine_ls_hydrogen_treatment noref
_refine_ls_matrix_type full
_refine_ls_number_constraints 0
_refine_ls_number_parameters 460
_refine_ls_number_reflns 6365
_refine_ls_number_restraints 0
_refine_ls_R_factor_all .095
_refine_ls_R_factor_gt .062
_refine_ls_shift/su_max .001
_refine_ls_shift/su_mean .0001
_refine_ls_structure_factor_coef Fsqd
_refine_ls_weighting_details
;
   w = 1/(\s^2^(F^^2) + .60F^2^)
;
_refine_ls_weighting_scheme calc
_refine_ls_wR_factor_all .138
_refine_ls_wR_factor_ref .13
_reflns_number_gt 6365
_reflns_number_total 9402
_reflns_threshold_expression I>2\s(I)
_cod_data_source_file ta1447.cif
_cod_data_source_block I
_cod_original_sg_symbol_Hall -c_2yc
_cod_original_sg_symbol_H-M 'C 2/c'
_cod_original_formula_sum 'C27 H41 Cl2 Fe1 N12 O8.5'
_cod_database_code 2014275
_cod_database_fobs_code 2014275
_cod_depositor_comments
;
 Marking attached hydrogen atoms.

 Antanas Vaitkus,
 2017-08-02
;

loop_
_symmetry_equiv_pos_as_xyz
+x,+y,+z
-x,+y,1/2-z
-x,-y,-z
+x,-y,1/2+z
1/2+x,1/2+y,+z
1/2-x,1/2+y,1/2-z
1/2-x,1/2-y,-z
1/2+x,1/2-y,1/2+z

loop_
_atom_site_label
_atom_site_fract_x
_atom_site_fract_y
_atom_site_fract_z
_atom_site_U_iso_or_equiv
_atom_site_adp_type
_atom_site_calc_flag
_atom_site_calc_attached_atom
_atom_site_occupancy
_atom_site_disorder_assembly
_atom_site_disorder_group
_atom_site_attached_hydrogens
Fe .31160(3) .35463(4) .19031(2) .0234(2) Uani ? ? 1.00000 ? ? 0
N111 .37546(15) .3402(2) .14385(13) .0249(15) Uani ? ? 1.00000 ? ? 0
C112 .36879(18) .2903(3) .09635(16) .0250(17) Uani ? ? 1.00000 ? ? 0
N113 .42219(16) .3004(3) .07517(14) .0281(16) Uani ? ? 1.00000 ? ? 0
C1131 .4364(2) .2534(4) .0260(2) .041(2) Uani ? ? 1.00000 ? ? 0
C114 .4641(2) .3580(3) .11116(18) .032(2) Uani ? ? 1.00000 ? ? 0
C115 .4352(2) .3831(3) .15315(18) .032(2) Uani ? ? 1.00000 ? ? 0
C10 .3146(2) .2282(3) .07008(17) .0263(17) Uani ? ? 1.00000 ? ? 0
O10 .30836(15) .1985(2) .02233(13) .0368(16) Uani ? ? 1.00000 ? ? 0
N121 .26417(16) .2417(2) .15250(14) .0252(15) Uani ? ? 1.00000 ? ? 0
C122 .26888(18) .2021(3) .10410(16) .0237(17) Uani ? ? 1.00000 ? ? 0
N123 .22502(16) .1297(2) .08905(14) .0274(16) Uani ? ? 1.00000 ? ? 0
C1231 .2158(2) .0665(3) .0403(2) .037(2) Uani ? ? 1.00000 ? ? 0
C124 .1922(2) .1233(3) .1297(2) .035(2) Uani ? ? 1.00000 ? ? 0
C125 .2158(2) .1922(3) .16829(19) .034(2) Uani ? ? 1.00000 ? ? 0
N211 .35843(16) .4681(2) .22579(14) .0285(16) Uani ? ? 1.00000 ? ? 0
C212 .3643(2) .5516(3) .20061(18) .031(2) Uani ? ? 1.00000 ? ? 0
N213 .40219(18) .6123(3) .23803(16) .0350(18) Uani ? ? 1.00000 ? ? 0
C2131 .4156(3) .7136(4) .2292(2) .049(3) Uani ? ? 1.00000 ? ? 0
C214 .4202(2) .5661(4) .2882(2) .037(2) Uani ? ? 1.00000 ? ? 0
C215 .3935(2) .4774(3) .28042(18) .033(2) Uani ? ? 1.00000 ? ? 0
C20 .3365(2) .5758(3) .14120(18) .031(2) Uani ? ? 1.00000 ? ? 0
O20 .35669(17) .6431(2) .11865(14) .0439(17) Uani ? ? 1.00000 ? ? 0
N221 .26052(16) .4376(2) .13005(14) .0255(15) Uani ? ? 1.00000 ? ? 0
C222 .2806(2) .5190(3) .11170(17) .0285(19) Uani ? ? 1.00000 ? ? 0
N223 .23831(19) .5485(3) .06358(14) .0334(18) Uani ? ? 1.00000 ? ? 0
C2231 .2405(3) .6359(3) .0305(2) .045(2) Uani ? ? 1.00000 ? ? 0
C224 .1892(2) .4838(3) .05168(18) .034(2) Uani ? ? 1.00000 ? ? 0
C225 .2030(2) .4158(3) .09263(17) .0289(19) Uani ? ? 1.00000 ? ? 0
N311 .36250(16) .2655(2) .24806(14) .0258(15) Uani ? ? 1.00000 ? ? 0
C312 .3482(2) .2321(3) .29481(17) .0275(18) Uani ? ? 1.00000 ? ? 0
N313 .39352(16) .1680(2) .32155(15) .0297(16) Uani ? ? 1.00000 ? ? 0
C3131 .4008(2) .1226(3) .3769(2) .038(2) Uani ? ? 1.00000 ? ? 0
C314 .4376(2) .1607(3) .29024(19) .033(2) Uani ? ? 1.00000 ? ? 0
C315 .4182(2) .2200(3) .24524(19) .034(2) Uani ? ? 1.00000 ? ? 0
C30 .2896(2) .2538(3) .31387(18) .032(2) Uani ? ? 1.00000 ? ? 0
O30 .27204(18) .2030(3) .34772(16) .050(2) Uani ? ? 1.00000 ? ? 0
N321 .25174(16) .3786(2) .24002(14) .0262(15) Uani ? ? 1.00000 ? ? 0
C322 .25281(19) .3390(3) .28974(17) .0268(18) Uani ? ? 1.00000 ? ? 0
N323 .21170(16) .3855(3) .31566(14) .0286(16) Uani ? ? 1.00000 ? ? 0
C3231 .2024(2) .3687(3) .37237(19) .037(2) Uani ? ? 1.00000 ? ? 0
C324 .1842(2) .4579(3) .28102(18) .031(2) Uani ? ? 1.00000 ? ? 0
C325 .2089(2) .4535(3) .23435(18) .034(2) Uani ? ? 1.00000 ? ? 0
Cl1 .41362(6) .05731(9) .11969(6) .0454(6) Uani ? ? 1.00000 ? ? 0
Cl2 .38067(8) .37575(13) .41694(7) .0696(9) Uani ? ? 1.00000 ? ? 0
O1 -.0298(2) .4443(3) .03347(18) .069(3) Uani ? ? 1.00000 ? ? 2
O2 -.0001(3) .4042(4) .1945(2) .089(3) Uani ? ? 1.00000 ? ? 2
O3 .4051(3) .7624(4) .0239(2) .098(4) Uani ? ? 1.00000 ? ? 2
O4 .0002(3) .1750(6) .1010(3) .152(6) Uani ? ? 1.00000 ? ? 2
O5 .0636(3) .3391(6) .1180(3) .129(5) Uani ? ? 1.00000 ? ? 2
O6 .4568(5) .4537(6) -.0328(4) .076(6) Uani ? ? .50000 ? ? 2
H1131a .47993 .26577 .02524 .05800 Uiso ? ? 1.00000 ? ? 0
H1131b .42952 .18674 .02788 .05800 Uiso ? ? 1.00000 ? ? 0
H1131c .40822 .27834 -.00758 .05800 Uiso ? ? 1.00000 ? ? 0
H114 .50596 .37697 .10782 .03900 Uiso ? ? 1.00000 ? ? 0
H115 .45371 .42422 .18404 .03800 Uiso ? ? 1.00000 ? ? 0
H1231a .25601 .03778 .03938 .05700 Uiso ? ? 1.00000 ? ? 0
H1231b .20040 .10278 .00661 .05700 Uiso ? ? 1.00000 ? ? 0
H1231c .18516 .01831 .04237 .05700 Uiso ? ? 1.00000 ? ? 0
H124 .15902 .07895 .13125 .04300 Uiso ? ? 1.00000 ? ? 0
H125 .20137 .20416 .20152 .04000 Uiso ? ? 1.00000 ? ? 0
H2131a .37670 .74582 .21331 .07100 Uiso ? ? 1.00000 ? ? 0
H2131b .44352 .71735 .20364 .07100 Uiso ? ? 1.00000 ? ? 0
H2131c .43725 .74189 .26393 .07100 Uiso ? ? 1.00000 ? ? 0
H214 .44649 .59120 .32218 .04500 Uiso ? ? 1.00000 ? ? 0
H215 .39854 .42938 .30865 .04000 Uiso ? ? 1.00000 ? ? 0
H2231a .20697 .63422 -.00304 .06700 Uiso ? ? 1.00000 ? ? 0
H2231b .23560 .69013 .05224 .06700 Uiso ? ? 1.00000 ? ? 0
H2231c .28147 .63906 .02121 .06700 Uiso ? ? 1.00000 ? ? 0
H224 .15163 .48604 .02117 .04000 Uiso ? ? 1.00000 ? ? 0
H225 .17691 .36127 .09476 .03400 Uiso ? ? 1.00000 ? ? 0
H3131a .44460 .10217 .39057 .05700 Uiso ? ? 1.00000 ? ? 0
H3131b .39085 .16789 .40258 .05700 Uiso ? ? 1.00000 ? ? 0
H3131c .37285 .06948 .37330 .05700 Uiso ? ? 1.00000 ? ? 0
H314 .47535 .12120 .29856 .04000 Uiso ? ? 1.00000 ? ? 0
H315 .44010 .22850 .21591 .04000 Uiso ? ? 1.00000 ? ? 0
H3231a .24368 .36517 .39868 .05400 Uiso ? ? 1.00000 ? ? 0
H3231b .17817 .42001 .38251 .05400 Uiso ? ? 1.00000 ? ? 0
H3231c .18006 .31026 .37279 .05400 Uiso ? ? 1.00000 ? ? 0
H324 .15363 .50328 .28773 .03700 Uiso ? ? 1.00000 ? ? 0
H325 .19756 .49433 .20274 .04100 Uiso ? ? 1.00000 ? ? 0

loop_
_atom_site_aniso_label
_atom_site_aniso_U_11
_atom_site_aniso_U_22
_atom_site_aniso_U_33
_atom_site_aniso_U_12
_atom_site_aniso_U_13
_atom_site_aniso_U_23
Fe .0224(3) .0250(3) .0240(3) -.0003(2) .0080(2) -.0015(2)
N111 .0224(16) .0272(17) .0263(16) -.0005(13) .0080(13) .0020(13)
C112 .0229(18) .028(2) .026(2) .0027(15) .0090(15) .0037(16)
N113 .0240(16) .0335(19) .0291(17) .0008(14) .0111(14) .0013(15)
C1131 .035(2) .054(3) .042(3) -.003(2) .025(2) -.004(2)
C114 .0238(19) .039(2) .036(2) -.0003(18) .0102(16) .004(2)
C115 .025(2) .038(2) .034(2) -.0065(17) .0077(17) -.0030(18)
C10 .0252(19) .028(2) .027(2) .0035(16) .0079(15) -.0001(16)
O10 .0373(17) .0449(19) .0306(16) -.0067(14) .0130(13) -.0056(14)
N121 .0240(16) .0256(17) .0274(17) .0006(13) .0089(13) .0008(14)
C122 .0213(18) .0228(19) .027(2) .0019(14) .0063(15) .0012(15)
N123 .0297(17) .0232(17) .0306(17) -.0038(14) .0098(14) -.0021(14)
C1231 .045(3) .031(2) .039(2) -.011(2) .017(2) -.010(2)
C124 .035(2) .036(2) .040(2) -.0096(18) .019(2) -.003(2)
C125 .035(2) .035(2) .038(2) -.0068(18) .020(2) -.002(2)
N211 .0283(17) .0292(18) .0302(18) -.0016(14) .0113(14) -.0047(14)
C212 .029(2) .030(2) .036(2) -.0046(17) .0116(17) -.0086(18)
N213 .0299(19) .033(2) .043(2) -.0038(15) .0097(16) -.0092(17)
C2131 .042(3) .033(3) .065(4) -.010(2) .002(2) -.010(2)
C214 .030(2) .045(3) .036(2) .000(2) .0053(18) -.010(2)
C215 .029(2) .039(2) .032(2) -.0011(18) .0073(17) -.0048(19)
C20 .034(2) .027(2) .035(2) -.0027(17) .0136(18) -.0042(18)
O20 .053(2) .0368(18) .0467(19) -.0118(16) .0216(16) .0023(16)
N221 .0265(17) .0253(17) .0263(16) .0001(14) .0096(13) -.0027(14)
C222 .035(2) .027(2) .025(2) .0009(17) .0118(17) -.0022(16)
N223 .047(2) .0304(19) .0248(17) .0050(17) .0120(16) -.0008(15)
C2231 .075(4) .029(2) .031(2) .005(2) .013(2) .004(2)
C224 .037(2) .037(2) .028(2) .006(2) .0083(18) -.0051(18)
C225 .027(2) .031(2) .028(2) .0018(16) .0059(16) -.0063(17)
N311 .0235(16) .0272(17) .0284(17) .0007(13) .0094(13) -.0002(14)
C312 .031(2) .023(2) .030(2) .0029(16) .0121(17) .0005(16)
N313 .0274(17) .0299(19) .0339(19) .0043(14) .0115(15) .0051(14)
C3131 .043(3) .037(2) .038(2) .011(2) .016(2) .011(2)
C314 .024(2) .039(2) .038(2) .0043(17) .0112(17) .004(2)
C315 .024(2) .045(3) .037(2) .0064(18) .0141(18) .006(2)
C30 .034(2) .032(2) .035(2) .0086(18) .0172(18) .0047(18)
O30 .057(2) .045(2) .062(2) .0197(17) .0416(19) .0228(18)
N321 .0257(16) .0258(17) .0276(17) .0021(13) .0074(13) -.0018(13)
C322 .0249(19) .028(2) .030(2) .0024(16) .0117(16) -.0015(16)
N323 .0278(17) .0314(18) .0294(17) .0031(14) .0127(14) -.0017(14)
C3231 .044(3) .041(3) .034(2) .012(2) .021(2) .001(2)
C324 .031(2) .031(2) .032(2) .0078(17) .0091(17) -.0024(17)
C325 .038(2) .035(2) .030(2) .0089(19) .0104(18) .0014(18)
Cl1 .0343(6) .0382(6) .0650(8) -.0002(5) .0149(5) .0062(6)
Cl2 .0627(9) .0789(11) .0799(11) .0384(8) .0418(8) .0198(9)
O1 .082(3) .066(3) .058(3) .005(2) .017(2) .000(2)
O2 .110(4) .075(3) .078(3) .029(3) .017(3) .018(3)
O3 .105(4) .102(4) .096(4) .001(3) .042(3) -.012(3)
O4 .117(5) .224(9) .130(6) .068(6) .058(4) .101(6)
O5 .079(4) .178(7) .136(5) .050(4) .041(4) .039(5)
O6 .115(8) .038(4) .081(6) -.011(5) .036(6) .000(4)

loop_
_atom_type_symbol
_atom_type_scat_dispersion_real
_atom_type_scat_dispersion_imag
_atom_type_scat_source
C .002 .002 'Int Tables Vol IV Tables 2.2B and 2.3.1'
H 0 0 'Int Tables Vol IV Tables 2.2B and 2.3.1'
Cl .132 .159 'Int Tables Vol IV Tables 2.2B and 2.3.1'
Fe .301 .845 'Int Tables Vol IV Tables 2.2B and 2.3.1'
N .004 .003 'Int Tables Vol IV Tables 2.2B and 2.3.1'
O .008 .006 'Int Tables Vol IV Tables 2.2B and 2.3.1'

loop_
_geom_angle_atom_site_label_1
_geom_angle_atom_site_label_2
_geom_angle_atom_site_label_3
_geom_angle
_geom_angle_publ_flag
N111 Fe N121 89.68(14) yes
N111 Fe N211 89.42(15) yes
N111 Fe N221 87.81(14) yes
N111 Fe N311 90.71(14) yes
N111 Fe N321 175.16(13) yes
N121 Fe N211 178.46(15) yes
N121 Fe N221 89.78(13) yes
N121 Fe N311 87.59(13) yes
N121 Fe N321 95.16(14) yes
N211 Fe N221 88.95(13) yes
N211 Fe N311 93.66(13) yes
N211 Fe N321 85.75(15) yes
N221 Fe N311 176.98(14) yes
N221 Fe N321 92.21(14) yes
N311 Fe N321 89.49(14) yes
Fe N111 C112 127.6(3) ?
Fe N111 C115 126.7(3) ?
C112 N111 C115 105.6(4) ?
N111 C112 N113 110.8(3) ?
N111 C112 C10 126.8(4) ?
N113 C112 C10 122.4(4) ?
C112 N113 C1131 128.5(3) ?
C112 N113 C114 107.0(4) ?
C1131 N113 C114 124.3(4) ?
N113 C1131 H1131a 109.5 ?
N113 C1131 H1131b 109.5 ?
N113 C1131 H1131c 109.2 ?
H1131a C1131 H1131b 110.1 ?
H1131a C1131 H1131c 109.2 ?
H1131b C1131 H1131c 109.3 ?
N113 C114 C115 107.2(4) ?
N113 C114 H114 126.2 ?
C115 C114 H114 126.6 ?
N111 C115 C114 109.5(4) ?
N111 C115 H115 125.4 ?
C114 C115 H115 125.2 ?
C112 C10 O10 120.9(4) ?
C112 C10 C122 117.3(4) ?
O10 C10 C122 121.7(4) ?
Fe N121 C122 127.3(3) ?
Fe N121 C125 127.1(3) ?
C122 N121 C125 105.4(3) ?
C10 C122 N121 127.1(3) ?
C10 C122 N123 122.3(4) ?
N121 C122 N123 110.6(4) ?
C122 N123 C1231 128.0(4) ?
C122 N123 C124 107.1(3) ?
C1231 N123 C124 124.9(4) ?
N123 C1231 H1231a 109.5 ?
N123 C1231 H1231b 109.4 ?
N123 C1231 H1231c 110.0 ?
H1231a C1231 H1231b 109.0 ?
H1231a C1231 H1231c 109.7 ?
H1231b C1231 H1231c 109.2 ?
N123 C124 C125 107.1(4) ?
N123 C124 H124 126.7 ?
C125 C124 H124 126.2 ?
N121 C125 C124 109.8(4) ?
N121 C125 H125 125.0 ?
C124 C125 H125 125.2 ?
Fe N211 C212 126.7(3) ?
Fe N211 C215 127.3(3) ?
C212 N211 C215 106.0(3) ?
N211 C212 N213 110.0(4) ?
N211 C212 C20 126.5(4) ?
N213 C212 C20 123.4(4) ?
C212 N213 C2131 127.4(4) ?
C212 N213 C214 107.5(4) ?
C2131 N213 C214 124.7(4) ?
N213 C2131 H2131a 109.8 ?
N213 C2131 H2131b 108.7 ?
N213 C2131 H2131c 109.9 ?
H2131a C2131 H2131b 109.1 ?
H2131a C2131 H2131c 110.9 ?
H2131b C2131 H2131c 108.5 ?
N213 C214 C215 107.1(4) ?
N213 C214 H214 126.3 ?
C215 C214 H214 126.6 ?
N211 C215 C214 109.4(4) ?
N211 C215 H215 125.5 ?
C214 C215 H215 125.2 ?
C212 C20 O20 121.6(4) ?
C212 C20 C222 116.3(4) ?
O20 C20 C222 122.0(4) ?
Fe N221 C222 126.1(3) ?
Fe N221 C225 127.2(3) ?
C222 N221 C225 105.8(3) ?
C20 C222 N221 125.9(3) ?
C20 C222 N223 123.1(4) ?
N221 C222 N223 110.6(3) ?
C222 N223 C2231 128.6(4) ?
C222 N223 C224 107.1(4) ?
C2231 N223 C224 124.2(4) ?
N223 C2231 H2231a 109.6 ?
N223 C2231 H2231b 109.6 ?
N223 C2231 H2231c 108.8 ?
H2231a C2231 H2231b 110.1 ?
H2231a C2231 H2231c 109.4 ?
H2231b C2231 H2231c 109.3 ?
N223 C224 C225 107.0(3) ?
N223 C224 H224 126.9 ?
C225 C224 H224 126.1 ?
N221 C225 C224 109.5(4) ?
N221 C225 H225 125.3 ?
C224 C225 H225 125.2 ?
Fe N311 C312 128.7(3) ?
Fe N311 C315 125.8(3) ?
C312 N311 C315 105.3(3) ?
N311 C312 N313 110.9(4) ?
N311 C312 C30 126.2(4) ?
N313 C312 C30 122.8(4) ?
C312 N313 C3131 129.0(4) ?
C312 N313 C314 106.7(4) ?
C3131 N313 C314 123.9(4) ?
N313 C3131 H3131a 109.1 ?
N313 C3131 H3131b 109.3 ?
N313 C3131 H3131c 109.5 ?
H3131a C3131 H3131b 108.9 ?
H3131a C3131 H3131c 109.7 ?
H3131b C3131 H3131c 110.2 ?
N313 C314 C315 107.2(4) ?
N313 C314 H314 126.0 ?
C315 C314 H314 126.8 ?
N311 C315 C314 109.9(4) ?
N311 C315 H315 124.9 ?
C314 C315 H315 125.2 ?
C312 C30 O30 121.5(4) ?
C312 C30 C322 116.8(4) ?
O30 C30 C322 121.7(4) ?
Fe N321 C322 128.1(3) ?
Fe N321 C325 125.1(3) ?
C322 N321 C325 105.8(4) ?
C30 C322 N321 126.4(4) ?
C30 C322 N323 122.7(4) ?
N321 C322 N323 110.9(3) ?
C322 N323 C3231 127.8(3) ?
C322 N323 C324 107.0(4) ?
C3231 N323 C324 124.9(4) ?
N323 C3231 H3231a 109.3 ?
N323 C3231 H3231b 109.5 ?
N323 C3231 H3231c 109.4 ?
H3231a C3231 H3231b 109.4 ?
H3231a C3231 H3231c 109.3 ?
H3231b C3231 H3231c 110.0 ?
N323 C324 C325 106.9(4) ?
N323 C324 H324 126.7 ?
C325 C324 H324 126.3 ?
N321 C325 C324 109.4(4) ?
N321 C325 H325 125.1 ?
C324 C325 H325 125.5 ?

loop_
_geom_bond_atom_site_label_1
_geom_bond_atom_site_label_2
_geom_bond_site_symmetry_1
_geom_bond_site_symmetry_2
_geom_bond_distance
_geom_bond_publ_flag
Fe N111 . . 1.986(4) yes
Fe N121 . . 1.979(3) yes
Fe N211 . . 1.961(3) yes
Fe N221 . . 1.979(3) yes
Fe N311 . . 1.993(3) yes
Fe N321 . . 1.995(4) yes
N111 C112 . . 1.334(5) ?
N111 C115 . . 1.375(5) ?
C112 N113 . . 1.368(6) ?
C112 C10 . . 1.461(5) ?
N113 C1131 . . 1.467(6) ?
N113 C114 . . 1.355(5) ?
C1131 H1131a . . .948 ?
C1131 H1131b . . .948 ?
C1131 H1131c . . .955 ?
C114 C115 . . 1.367(7) ?
C114 H114 . . .953 ?
C115 H115 . . .954 ?
C10 O10 . . 1.216(5) ?
C10 C122 . . 1.474(6) ?
N121 C122 . . 1.333(5) ?
N121 C125 . . 1.373(6) ?
C122 N123 . . 1.366(5) ?
N123 C1231 . . 1.459(6) ?
N123 C124 . . 1.352(6) ?
C1231 H1231a . . .951 ?
C1231 H1231b . . .954 ?
C1231 H1231c . . .949 ?
C124 C125 . . 1.357(6) ?
C124 H124 . . .948 ?
C125 H125 . . .952 ?
N211 C212 . . 1.341(6) ?
N211 C215 . . 1.368(5) ?
C212 N213 . . 1.360(5) ?
C212 C20 . . 1.468(6) ?
N213 C2131 . . 1.472(6) ?
N213 C214 . . 1.355(6) ?
C2131 H2131a . . .940 ?
C2131 H2131b . . .965 ?
C2131 H2131c . . .947 ?
C214 C215 . . 1.360(7) ?
C214 H214 . . .949 ?
C215 H215 . . .950 ?
C20 O20 . . 1.222(6) ?
C20 C222 . . 1.465(6) ?
N221 C222 . . 1.333(6) ?
N221 C225 . . 1.371(5) ?
C222 N223 . . 1.359(5) ?
N223 C2231 . . 1.474(6) ?
N223 C224 . . 1.361(6) ?
C2231 H2231a . . .947 ?
C2231 H2231b . . .946 ?
C2231 H2231c . . .956 ?
C224 C225 . . 1.360(6) ?
C224 H224 . . .951 ?
C225 H225 . . .953 ?
N311 C312 . . 1.338(6) ?
N311 C315 . . 1.363(6) ?
C312 N313 . . 1.363(5) ?
C312 C30 . . 1.468(7) ?
N313 C3131 . . 1.468(6) ?
N313 C314 . . 1.354(6) ?
C3131 H3131a . . .953 ?
C3131 H3131b . . .954 ?
C3131 H3131c . . .943 ?
C314 C315 . . 1.359(6) ?
C314 H314 . . .955 ?
C315 H315 . . .955 ?
C30 O30 . . 1.217(6) ?
C30 C322 . . 1.467(6) ?
N321 C322 . . 1.332(5) ?
N321 C325 . . 1.374(6) ?
C322 N323 . . 1.366(6) ?
N323 C3231 . . 1.468(6) ?
N323 C324 . . 1.358(5) ?
C3231 H3231a . . .954 ?
C3231 H3231b . . .952 ?
C3231 H3231c . . .948 ?
C324 C325 . . 1.371(7) ?
C324 H324 . . .953 ?
C325 H325 . . .944 ?
